data_8104529
loop_
_publ_author_name
'E. Parthe'
'R. E. Gladyshevskii'

_publ_section_title
;
 Crystal structure of ytterbium nickel dialuminium, YbNiAl2 with MgCuAl2
 type
;
_journal_name_full 'Zeitschrift fur Kristallographie - Crystalline Materials'
_journal_page_first 316
_journal_page_last 317
_journal_paper_doi 10.1524/zkri.1992.199.14.316
_journal_volume 199
_journal_year 1992
_chemical_formula_sum 'Al2 Ni Yb'
_chemical_formula_weight 285.696
_space_group_IT_number 63
_symmetry_cell_setting orthorhombic
_symmetry_Int_Tables_number 63
_symmetry_space_group_name_Hall '-C 2c 2'
_symmetry_space_group_name_H-M 'C m c m'
_cell_angle_alpha 90.
_cell_angle_beta 90.
_cell_angle_gamma 90.
_cell_formula_units_Z 4
_cell_length_a 4.0402(5)
_cell_length_b 9.889(1)
_cell_length_c 6.824(2)
_cell_volume 272.64(9)
_diffrn_ambient_temperature 293
_diffrn_radiation_probe x-ray
_diffrn_radiation_type MoK\a
_diffrn_radiation_wavelength 0.71069
_exptl_absorpt_coefficient_mu 39.835
_exptl_crystal_density_diffrn 6.960
_exptl_crystal_F_000 496
_refine_ls_number_parameters 15
_refine_ls_number_reflns 215
_refine_ls_wR_factor_gt 0.035
_cod_data_source_file Z-Krist-1992-199-316-317.cif
_cod_data_source_block YbNiAl2
_cod_database_code 8104529

loop_
_space_group_symop_id
_space_group_symop_operation_xyz
1 x,y,z
2 -x,-y,1/2+z
3 x,-y,-z
4 -x,y,1/2-z
5 -x,-y,-z
6 x,y,1/2-z
7 -x,y,z
8 x,-y,1/2+z
9 1/2+x,1/2+y,z
10 1/2-x,1/2-y,1/2+z
11 1/2+x,1/2-y,-z
12 1/2-x,1/2+y,1/2-z
13 1/2-x,1/2-y,-z
14 1/2+x,1/2+y,1/2-z
15 1/2-x,1/2+y,z
16 1/2+x,1/2-y,1/2+z

loop_
_atom_site_aniso_label
_atom_site_aniso_U_11
_atom_site_aniso_U_22
_atom_site_aniso_U_33
_atom_site_aniso_U_23
_atom_site_aniso_U_13
_atom_site_aniso_U_12
Yb 0.0121(6) 0.0076(5) 0.0057(6) 0.0000 0.0000 0.0000
Ni 0.010(2) 0.011(2) 0.005(2) 0.0000 0.0000 0.0000
Al 0.006(3) 0.013(3) 0.008(3) 0.002(2) 0.0000 0.0000

loop_
_atom_site_label
_atom_site_type_symbol
_atom_site_thermal_displace_type
_atom_site_fract_x
_atom_site_fract_y
_atom_site_fract_z
_atom_site_occupancy
_atom_site_U_iso_or_equiv
_atom_site_calc_flag
_atom_site_refinement_flags
_atom_site_disorder_assembly
_atom_site_disorder_group
Yb Yb Uani 0.00000 0.43590(10) 0.25000 1.000 0.0085(3) . . . .
Ni Ni Uani 0.00000 0.7144(3) 0.25000 1.000 0.0087(12) . . . .
Al Al Uani 0.00000 0.1510(6) 0.0540(10) 1.000 0.0090(17) . . . .

loop_
_geom_angle_atom_site_label_1
_geom_angle_atom_site_label_2
_geom_angle_atom_site_label_3
_geom_angle
_geom_angle_site_symmetry_1
_geom_angle_site_symmetry_2
_geom_angle_site_symmetry_3
_geom_angle_publ_flag
Ni Yb Al 154.61(12) . . . yes
Yb Yb Ni 69.62(2) 2_564 . . yes
Yb Yb Ni 69.62(2) 2_565 . . yes
Ni Yb Al 154.61(12) . . 4_555 yes
Ni Yb Ni 137.32(4) . . 9_445 yes
Ni Yb Al 48.72(9) . . 9_455 yes
Ni Yb Ni 137.32(4) . . 9_545 yes
Ni Yb Al 48.72(9) . . 9_555 yes
Ni Yb Al 106.53(11) . . 10_455 yes
Ni Yb Al 106.53(11) . . 10_555 yes
Ni Yb Al 106.53(11) . . 11_455 yes
Ni Yb Al 106.53(11) . . 11_555 yes
Ni Yb Al 48.72(9) . . 12_455 yes
Ni Yb Al 48.72(9) . . 12_555 yes
Yb Yb Al 84.99(12) 2_564 . . yes
Yb Yb Al 135.78(13) 2_565 . . yes
Al Yb Al 50.79(17) . . 4_555 yes
Ni Yb Al 48.39(6) 9_445 . . yes
Al Yb Al 114.72(14) . . 9_455 yes
Ni Yb Al 48.39(6) 9_545 . . yes
Al Yb Al 114.72(14) . . 9_555 yes
Al Yb Al 92.15(15) . . 10_455 yes
Al Yb Al 92.15(15) . . 10_555 yes
Al Yb Al 56.53(13) . . 11_455 yes
Al Yb Al 56.53(13) . . 11_555 yes
Al Yb Al 140.71(7) . . 12_455 yes
Al Yb Al 140.71(7) . . 12_555 yes
Yb Yb Yb 139.23(4) 2_564 . 2_565 yes
Yb Yb Al 135.78(13) 2_564 . 4_555 yes
Yb Yb Ni 104.84(2) 2_564 . 9_445 yes
Yb Yb Al 51.78(11) 2_564 . 9_455 yes
Yb Yb Ni 104.84(2) 2_564 . 9_545 yes
Yb Yb Al 51.78(11) 2_564 . 9_555 yes
Yb Yb Al 137.98(9) 2_564 . 10_455 yes
Yb Yb Al 137.98(9) 2_564 . 10_555 yes
Yb Yb Al 56.99(11) 2_564 . 11_455 yes
Yb Yb Al 56.99(11) 2_564 . 11_555 yes
Yb Yb Al 99.15(12) 2_564 . 12_455 yes
Yb Yb Al 99.15(12) 2_564 . 12_555 yes
Yb Yb Al 84.99(12) 2_565 . 4_555 yes
Yb Yb Ni 104.84(2) 2_565 . 9_445 yes
Yb Yb Al 99.15(12) 2_565 . 9_455 yes
Yb Yb Ni 104.84(2) 2_565 . 9_545 yes
Yb Yb Al 99.15(12) 2_565 . 9_555 yes
Yb Yb Al 56.99(11) 2_565 . 10_455 yes
Yb Yb Al 56.99(11) 2_565 . 10_555 yes
Yb Yb Al 137.98(9) 2_565 . 11_455 yes
Yb Yb Al 137.98(9) 2_565 . 11_555 yes
Yb Yb Al 51.78(11) 2_565 . 12_455 yes
Yb Yb Al 51.78(11) 2_565 . 12_555 yes
Ni Yb Al 48.39(6) 9_445 . 4_555 yes
Al Yb Al 140.71(7) 4_555 . 9_455 yes
Ni Yb Al 48.39(6) 9_545 . 4_555 yes
Al Yb Al 140.71(7) 4_555 . 9_555 yes
Al Yb Al 56.53(13) 4_555 . 10_455 yes
Al Yb Al 56.53(13) 4_555 . 10_555 yes
Al Yb Al 92.15(15) 4_555 . 11_455 yes
Al Yb Al 92.15(15) 4_555 . 11_555 yes
Al Yb Al 114.72(14) 4_555 . 12_455 yes
Al Yb Al 114.72(14) 4_555 . 12_555 yes
Ni Yb Al 93.45(8) 9_445 . 9_455 yes
Ni Yb Ni 85.37(6) 9_445 . 9_545 yes
Ni Yb Al 155.48(12) 9_445 . 9_555 yes
Ni Yb Al 48.50(12) 9_445 . 10_455 yes
Ni Yb Al 104.14(10) 9_445 . 10_555 yes
Ni Yb Al 48.50(12) 9_445 . 11_455 yes
Ni Yb Al 104.14(10) 9_445 . 11_555 yes
Ni Yb Al 93.45(8) 9_445 . 12_455 yes
Ni Yb Al 155.48(12) 9_445 . 12_555 yes
Ni Yb Al 155.48(12) 9_545 . 9_455 yes
Al Yb Al 77.60(10) 9_455 . 9_555 yes
Al Yb Al 93.07(12) 9_455 . 10_455 yes
Al Yb Al 153.09(16) 9_455 . 10_555 yes
Al Yb Al 58.92(15) 9_455 . 11_455 yes
Al Yb Al 108.78(15) 9_455 . 11_555 yes
Al Yb Al 49.02(16) 9_455 . 12_455 yes
Al Yb Al 97.44(13) 9_455 . 12_555 yes
Ni Yb Al 93.45(8) 9_545 . 9_555 yes
Ni Yb Al 104.14(10) 9_545 . 10_455 yes
Ni Yb Al 48.50(12) 9_545 . 10_555 yes
Ni Yb Al 104.14(10) 9_545 . 11_455 yes
Ni Yb Al 48.50(12) 9_545 . 11_555 yes
Ni Yb Al 155.48(12) 9_545 . 12_455 yes
Ni Yb Al 93.45(8) 9_545 . 12_555 yes
Al Yb Al 153.09(16) 9_555 . 10_455 yes
Al Yb Al 93.07(12) 9_555 . 10_555 yes
Al Yb Al 108.78(15) 9_555 . 11_455 yes
Al Yb Al 58.92(15) 9_555 . 11_555 yes
Al Yb Al 97.44(13) 9_555 . 12_455 yes
Al Yb Al 49.02(16) 9_555 . 12_555 yes
Al Yb Al 83.95(12) 10_455 . 10_555 yes
Al Yb Al 86.76(14) 10_455 . 11_455 yes
Al Yb Al 146.94(16) 10_455 . 11_555 yes
Al Yb Al 58.92(15) 10_455 . 12_455 yes
Al Yb Al 108.78(15) 10_455 . 12_555 yes
Al Yb Al 146.94(16) 10_555 . 11_455 yes
Al Yb Al 86.76(14) 10_555 . 11_555 yes
Al Yb Al 108.78(15) 10_555 . 12_455 yes
Al Yb Al 58.92(15) 10_555 . 12_555 yes
Al Yb Al 83.95(12) 11_455 . 11_555 yes
Al Yb Al 93.07(12) 11_455 . 12_455 yes
Al Yb Al 153.09(16) 11_455 . 12_555 yes
Al Yb Al 153.09(16) 11_555 . 12_455 yes
Al Yb Al 93.07(12) 11_555 . 12_555 yes
Al Yb Al 77.60(10) 12_455 . 12_555 yes
Yb Ni Al 122.69(16) . . 2_565 yes
Yb Ni Al 122.69(16) . . 3_565 yes
Yb Ni Yb 137.32(4) . . 9_455 yes
Yb Ni Al 75.49(15) . . 9_455 yes
Yb Ni Yb 137.32(4) . . 9_555 yes
Yb Ni Al 75.49(15) . . 9_555 yes
Yb Ni Al 75.49(15) . . 12_455 yes
Yb Ni Al 75.49(15) . . 12_555 yes
Al Ni Al 114.6(2) 2_565 . 3_565 yes
Yb Ni Al 66.61(11) 9_455 . 2_565 yes
Al Ni Al 125.81(13) 2_565 . 9_455 yes
Yb Ni Al 66.61(11) 9_555 . 2_565 yes
Al Ni Al 125.81(13) 2_565 . 9_555 yes
Al Ni Al 71.67(16) 2_565 . 12_455 yes
Al Ni Al 71.67(16) 2_565 . 12_555 yes
Yb Ni Al 66.61(11) 9_455 . 3_565 yes
Al Ni Al 71.67(16) 3_565 . 9_455 yes
Yb Ni Al 66.61(11) 9_555 . 3_565 yes
Al Ni Al 71.67(16) 3_565 . 9_555 yes
Al Ni Al 125.81(13) 3_565 . 12_455 yes
Al Ni Al 125.81(13) 3_565 . 12_555 yes
Yb Ni Al 68.71(13) 9_455 . 9_455 yes
Yb Ni Yb 85.37(8) 9_455 . 9_555 yes
Yb Ni Al 137.01(16) 9_455 . 9_555 yes
Yb Ni Al 68.71(13) 9_455 . 12_455 yes
Yb Ni Al 137.01(16) 9_455 . 12_555 yes
Yb Ni Al 137.01(16) 9_555 . 9_455 yes
Al Ni Al 107.65(18) 9_455 . 9_555 yes
Al Ni Al 64.61(19) 9_455 . 12_455 yes
Al Ni Al 151.0(2) 9_455 . 12_555 yes
Yb Ni Al 68.71(13) 9_555 . 9_555 yes
Yb Ni Al 137.01(16) 9_555 . 12_455 yes
Yb Ni Al 68.71(13) 9_555 . 12_555 yes
Al Ni Al 151.0(2) 9_555 . 12_455 yes
Al Ni Al 64.61(19) 9_555 . 12_555 yes
Al Ni Al 107.65(18) 12_455 . 12_555 yes
Yb Al Ni 82.71(18) . . 2_564 yes
Yb Al Al 64.61(19) . . 4_555 yes
Yb Al Yb 114.72(17) . . 9_445 yes
Yb Al Ni 62.90(14) . . 9_445 yes
Yb Al Yb 114.72(17) . . 9_545 yes
Yb Al Ni 62.90(14) . . 9_545 yes
Yb Al Yb 123.48(14) . . 10_454 yes
Yb Al Yb 123.48(14) . . 10_554 yes
Ni Al Al 147.3(3) 2_564 . 4_555 yes
Yb Al Ni 134.87(14) 9_445 . 2_564 yes
Ni Al Ni 108.33(17) 2_564 . 9_445 yes
Yb Al Ni 134.87(14) 9_545 . 2_564 yes
Ni Al Ni 108.33(17) 2_564 . 9_545 yes
Yb Al Ni 64.89(14) 10_454 . 2_564 yes
Yb Al Ni 64.89(14) 10_554 . 2_564 yes
Yb Al Al 65.49(16) 9_445 . 4_555 yes
Ni Al Al 57.69(14) 9_445 . 4_555 yes
Yb Al Al 65.49(16) 9_545 . 4_555 yes
Ni Al Al 57.69(14) 9_545 . 4_555 yes
Yb Al Al 133.38(13) 10_454 . 4_555 yes
Yb Al Al 133.38(13) 10_554 . 4_555 yes
Yb Al Ni 55.79(11) 9_445 . 9_445 yes
Yb Al Yb 77.60(14) 9_445 . 9_545 yes
Yb Al Ni 116.7(2) 9_445 . 9_545 yes
Yb Al Yb 71.23(8) 9_445 . 10_454 yes
Yb Al Yb 121.08(19) 9_445 . 10_554 yes
Yb Al Ni 116.7(2) 9_545 . 9_445 yes
Ni Al Ni 107.7(2) 9_445 . 9_545 yes
Yb Al Ni 84.17(5) 10_454 . 9_445 yes
Yb Al Ni 168.0(2) 10_554 . 9_445 yes
Yb Al Ni 55.79(11) 9_545 . 9_545 yes
Yb Al Yb 121.08(19) 9_545 . 10_454 yes
Yb Al Yb 71.23(8) 9_545 . 10_554 yes
Yb Al Ni 168.0(2) 10_454 . 9_545 yes
Yb Al Ni 84.17(5) 10_554 . 9_545 yes
Yb Al Yb 83.95(17) 10_454 . 10_554 yes

loop_
_geom_bond_atom_site_label_1
_geom_bond_atom_site_label_2
_geom_bond_distance
_geom_bond_site_symmetry_1
_geom_bond_site_symmetry_2
_geom_bond_publ_flag
Yb Ni 2.754(3) . . yes
Yb Al 3.119(6) . . yes
Yb Yb 3.6399(12) . 2_564 yes
Yb Yb 3.6399(12) . 2_565 yes
Yb Al 3.119(6) . 4_555 yes
Yb Ni 2.980(2) . 9_445 yes
Yb Al 3.224(5) . 9_455 yes
Yb Ni 2.980(2) . 9_545 yes
Yb Al 3.224(5) . 9_555 yes
Yb Al 3.020(5) . 10_455 yes
Yb Al 3.020(5) . 10_555 yes
Yb Al 3.020(5) . 11_455 yes
Yb Al 3.020(5) . 11_555 yes
Yb Al 3.224(5) . 12_455 yes
Yb Al 3.224(5) . 12_555 yes
Ni Al 2.465(7) . 2_565 yes
Ni Al 2.465(7) . 3_565 yes
Ni Al 2.503(4) . 9_455 yes
Ni Al 2.503(4) . 9_555 yes
Ni Al 2.503(4) . 12_455 yes
Ni Al 2.503(4) . 12_555 yes
Al Al 2.675(10) . 4_555 yes
